data_7223922
loop_
_publ_author_name
'Yu, Tiantian'
'Wang, Shimin'
'Li, Xuemin'
'Gao, Xiaoli'
'Zhou, Chunlin'
'Cheng, Jiajia'
'Li, Baojun'
'Li, Jinpeng'
'Chang, Junbiao'
'Hou, Hongwei'
'Liu, Zhongyi'

_publ_section_title
;
 Roles of temperature, solvent, M/L ratios and anion in preparing
 complexes containing a Himta ligand
;
_journal_issue 8
_journal_name_full CrystEngComm
_journal_page_first 1350
_journal_paper_doi 10.1039/C5CE02277K
_journal_volume 18
_journal_year 2016
_chemical_formula_sum 'C16 H28 N10 Ni O10'
_chemical_formula_weight 579.17
_chemical_name_systematic
; 
 ? 
;
_space_group_IT_number 2
_symmetry_cell_setting triclinic
_symmetry_space_group_name_Hall '-P 1'
_symmetry_space_group_name_H-M 'P -1'
_atom_sites_solution_hydrogens geom
_atom_sites_solution_primary direct
_atom_sites_solution_secondary difmap
_audit_creation_method SHELXL-97
_audit_update_record
;
2016-01-08 deposited with the CCDC.
2016-01-15 downloaded from the CCDC.
;
_cell_angle_alpha 94.40(3)
_cell_angle_beta 107.22(3)
_cell_angle_gamma 95.01(3)
_cell_formula_units_Z 1
_cell_length_a 7.7318(15)
_cell_length_b 8.9961(18)
_cell_length_c 9.1815(18)
_cell_measurement_reflns_used 1841
_cell_measurement_temperature 293(2)
_cell_measurement_theta_max 27.8644
_cell_measurement_theta_min 2.2858
_cell_volume 604.1(2)
_computing_cell_refinement 'CrystalClear (Rigaku/MSC Inc., 2006)'
_computing_data_collection 'CrystalClear (Rigaku/MSC Inc., 2006)'
_computing_data_reduction 'CrystalClear (Rigaku/MSC Inc., 2006)'
_computing_structure_refinement 'SHELXL-97 (Sheldrick, 1997)'
_computing_structure_solution 'SHELXS-97 (Sheldrick, 1990)'
_diffrn_ambient_temperature 293(2)
_diffrn_detector_area_resol_mean 28.5714
_diffrn_measured_fraction_theta_full 0.989
_diffrn_measured_fraction_theta_max 0.989
_diffrn_measurement_device_type Saturn724
_diffrn_measurement_method dtprofit.ref
_diffrn_radiation_monochromator graphite
_diffrn_radiation_source 'fine-focus sealed tube'
_diffrn_radiation_type MoK\a
_diffrn_radiation_wavelength 0.71073
_diffrn_reflns_av_R_equivalents 0.0306
_diffrn_reflns_av_sigmaI/netI 0.0471
_diffrn_reflns_limit_h_max 8
_diffrn_reflns_limit_h_min -10
_diffrn_reflns_limit_k_max 11
_diffrn_reflns_limit_k_min -11
_diffrn_reflns_limit_l_max 12
_diffrn_reflns_limit_l_min -10
_diffrn_reflns_number 6203
_diffrn_reflns_theta_full 27.87
_diffrn_reflns_theta_max 27.87
_diffrn_reflns_theta_min 2.29
_diffrn_standards_decay_% 0
_diffrn_standards_interval_count 0
_diffrn_standards_interval_time 0
_diffrn_standards_number 0
_exptl_absorpt_coefficient_mu 0.876
_exptl_absorpt_correction_T_max 0.8443
_exptl_absorpt_correction_T_min 0.8443
_exptl_absorpt_correction_type multi-scan
_exptl_crystal_colour blue
_exptl_crystal_density_diffrn 1.592
_exptl_crystal_density_method 'not measured'
_exptl_crystal_description Prism
_exptl_crystal_F_000 302
_exptl_crystal_size_max 0.20
_exptl_crystal_size_mid 0.20
_exptl_crystal_size_min 0.20
_refine_diff_density_max 0.662
_refine_diff_density_min -0.431
_refine_diff_density_rms 0.067
_refine_ls_extinction_method none
_refine_ls_goodness_of_fit_ref 1.086
_refine_ls_hydrogen_treatment mixed
_refine_ls_matrix_type full
_refine_ls_number_parameters 192
_refine_ls_number_reflns 2849
_refine_ls_number_restraints 12
_refine_ls_restrained_S_all 1.227
_refine_ls_R_factor_all 0.0595
_refine_ls_R_factor_gt 0.0486
_refine_ls_shift/su_max 0.000
_refine_ls_shift/su_mean 0.000
_refine_ls_structure_factor_coef Fsqd
_refine_ls_weighting_details 'calc w=1/[\s^2^(Fo^2^)+(0.0481P)^2^+0.2410P] where P=(Fo^2^+2Fc^2^)/3'
_refine_ls_weighting_scheme calc
_refine_ls_wR_factor_gt 0.1042
_refine_ls_wR_factor_ref 0.1105
_reflns_number_gt 2397
_reflns_number_total 2849
_reflns_threshold_expression >2sigma(I)
_cod_data_source_file c5ce02277k2.cif
_cod_data_source_block 8
_cod_depositor_comments
;
The following automatic conversions were performed:

'_exptl_absorpt_correction_type' value 'Multi-scan' changed to
'multi-scan' according to
/usr/data/users/saulius/crontab/automatic-downloads/rss-feeds/RSC/lib/dictionaries/cif_core.dic
dictionary named 'cif_core.dic' version 2.4.2 from 2011-04-26.

Automatic conversion script
Id: cif_fix_values 4268 2015-11-12 08:31:59Z antanas 

 Adding full bibliography for 7223915--7223923.cif.
;
_cod_original_sg_symbol_H-M P-1
_cod_database_code 7223922

loop_
_symmetry_equiv_pos_as_xyz
'x, y, z'
'-x, -y, -z'

loop_
_atom_site_label
_atom_site_type_symbol
_atom_site_fract_x
_atom_site_fract_y
_atom_site_fract_z
_atom_site_U_iso_or_equiv
_atom_site_adp_type
_atom_site_occupancy
_atom_site_symmetry_multiplicity
_atom_site_calc_flag
_atom_site_refinement_flags
C1 C 0.0721(5) 0.3653(4) 0.8085(3) 0.0373(7) Uani 1 1 d .
H1A H -0.0135 0.2827 0.7637 0.053(11) Uiso 1 1 d R
C2 C 0.2757(5) 0.5205(4) 0.9797(4) 0.0479(9) Uani 1 1 d .
H2A H 0.3575 0.5670 1.0710 0.063(12) Uiso 1 1 d R
C3 C 0.2440(5) 0.5708(4) 0.8395(4) 0.0448(9) Uani 1 1 d .
H3A H 0.2990 0.6596 0.8194 0.068(13) Uiso 1 1 d R
C4 C 0.1446(5) 0.2948(4) 1.0773(4) 0.0438(8) Uani 1 1 d .
H4A H 0.1780 0.3569 1.1747 0.050(10) Uiso 1 1 d R
H4B H 0.0172 0.2556 1.0529 0.063(13) Uiso 1 1 d R
C5 C 0.2552(4) 0.1667(3) 1.0950(3) 0.0336(7) Uani 1 1 d .
C6 C 0.3909(4) 0.1339(4) 1.2186(3) 0.0356(7) Uani 1 1 d .
H6A H 0.4470 0.1948 1.3099 0.046(10) Uiso 1 1 d R
C7 C 0.5356(4) -0.1052(4) 1.2732(4) 0.0374(7) Uani 1 1 d .
H7A H 0.5822 -0.1735 1.2035 0.040(9) Uiso 1 1 d R
H7B H 0.6476 -0.0475 1.3428 0.051(11) Uiso 1 1 d R
C8 C 0.4272(4) -0.1931(3) 1.3594(3) 0.0315(7) Uani 1 1 d .
H3 H -0.05(2) 0.023(12) 0.221(5) 0.46(10) Uiso 1 1 d D
H2W H -0.035(4) 0.221(2) 0.409(3) 0.072(15) Uiso 1 1 d D
H3W H 0.116(7) 0.015(13) 0.337(17) 0.57(13) Uiso 1 1 d D
N1 N 0.1649(4) 0.3891(3) 0.9586(3) 0.0345(6) Uani 1 1 d .
N2 N 0.1170(3) 0.4726(3) 0.7317(3) 0.0307(6) Uani 1 1 d .
N3 N 0.4261(4) -0.0034(3) 1.1800(3) 0.0345(6) Uani 1 1 d .
N4 N 0.3194(4) -0.0570(3) 1.0385(3) 0.0420(7) Uani 1 1 d .
N5 N 0.2160(4) 0.0474(3) 0.9868(3) 0.0408(7) Uani 1 1 d .
Ni1 Ni 0.0000 0.5000 0.5000 0.02631(17) Uani 1 2 d SD
O1 O 0.2420(3) 0.4623(2) 0.4534(2) 0.0359(5) Uani 1 1 d D
H1 H 0.3048 0.4204 0.5207 0.066(14) Uiso 1 1 d RD
H1W H 0.3334 0.5475 0.4345 0.081(14) Uiso 1 1 d RD
O2 O -0.0976(3) 0.2743(2) 0.4519(3) 0.0380(5) Uani 1 1 d D
H2 H -0.1011 0.2390 0.5282 0.12(2) Uiso 1 1 d RD
O3 O 0.0120(5) 0.0465(3) 0.3159(3) 0.0635(8) Uani 1 1 d D
O5 O 0.3009(3) -0.1350(3) 1.3912(3) 0.0410(6) Uani 1 1 d .
O6 O 0.4743(3) -0.3170(3) 1.3934(3) 0.0556(7) Uani 1 1 d .

loop_
_atom_site_aniso_label
_atom_site_aniso_U_11
_atom_site_aniso_U_22
_atom_site_aniso_U_33
_atom_site_aniso_U_23
_atom_site_aniso_U_13
_atom_site_aniso_U_12
C1 0.0485(19) 0.0320(16) 0.0283(16) 0.0077(12) 0.0070(14) 0.0015(14)
C2 0.049(2) 0.046(2) 0.0359(18) 0.0055(15) -0.0037(16) -0.0034(17)
C3 0.044(2) 0.0407(19) 0.0413(19) 0.0116(15) 0.0024(15) -0.0080(16)
C4 0.062(2) 0.047(2) 0.0301(17) 0.0157(14) 0.0199(16) 0.0178(17)
C5 0.0436(18) 0.0346(16) 0.0261(15) 0.0096(12) 0.0145(13) 0.0048(13)
C6 0.0447(19) 0.0342(17) 0.0270(15) 0.0076(12) 0.0094(14) 0.0010(14)
C7 0.0337(17) 0.0402(18) 0.0446(18) 0.0183(14) 0.0165(15) 0.0092(14)
C8 0.0291(15) 0.0329(16) 0.0320(16) 0.0133(12) 0.0055(12) 0.0048(12)
N1 0.0451(16) 0.0350(14) 0.0247(12) 0.0100(10) 0.0092(11) 0.0104(12)
N2 0.0343(14) 0.0307(13) 0.0285(13) 0.0107(10) 0.0091(11) 0.0069(11)
N3 0.0372(15) 0.0352(14) 0.0323(14) 0.0124(11) 0.0106(11) 0.0031(11)
N4 0.0512(18) 0.0392(16) 0.0357(15) 0.0055(12) 0.0133(13) 0.0041(13)
N5 0.0457(17) 0.0443(16) 0.0294(14) 0.0051(11) 0.0067(12) 0.0057(13)
Ni1 0.0293(3) 0.0254(3) 0.0271(3) 0.0090(2) 0.0105(2) 0.0064(2)
O1 0.0328(12) 0.0412(13) 0.0403(12) 0.0157(10) 0.0163(10) 0.0126(10)
O2 0.0534(15) 0.0275(11) 0.0411(13) 0.0075(9) 0.0262(11) 0.0037(10)
O3 0.071(2) 0.0631(19) 0.0552(16) -0.0009(13) 0.0136(14) 0.0245(15)
O5 0.0410(13) 0.0410(13) 0.0518(14) 0.0191(11) 0.0251(11) 0.0111(10)
O6 0.0457(15) 0.0500(16) 0.087(2) 0.0420(14) 0.0310(14) 0.0211(12)

loop_
_atom_type_symbol
_atom_type_description
_atom_type_scat_dispersion_real
_atom_type_scat_dispersion_imag
_atom_type_scat_source
C C 0.0033 0.0016 'International Tables Vol C Tables 4.2.6.8 and 6.1.1.4'
H H 0.0000 0.0000 'International Tables Vol C Tables 4.2.6.8 and 6.1.1.4'
N N 0.0061 0.0033 'International Tables Vol C Tables 4.2.6.8 and 6.1.1.4'
Ni Ni 0.3393 1.1124 'International Tables Vol C Tables 4.2.6.8 and 6.1.1.4'
O O 0.0106 0.0060 'International Tables Vol C Tables 4.2.6.8 and 6.1.1.4'

loop_
_geom_angle_atom_site_label_1
_geom_angle_atom_site_label_2
_geom_angle_atom_site_label_3
_geom_angle
_geom_angle_site_symmetry_1
_geom_angle_site_symmetry_3
N2 C1 N1 112.0(3) . .
N2 C1 H1A 123.9 . .
N1 C1 H1A 124.1 . .
C3 C2 N1 106.2(3) . .
C3 C2 H2A 126.3 . .
N1 C2 H2A 127.5 . .
C2 C3 N2 110.1(3) . .
C2 C3 H3A 125.3 . .
N2 C3 H3A 124.7 . .
N1 C4 C5 114.6(3) . .
N1 C4 H4A 108.7 . .
C5 C4 H4A 108.7 . .
N1 C4 H4B 108.6 . .
C5 C4 H4B 108.5 . .
H4A C4 H4B 107.5 . .
N5 C5 C6 107.5(3) . .
N5 C5 C4 121.7(3) . .
C6 C5 C4 130.3(3) . .
N3 C6 C5 105.5(3) . .
N3 C6 H6A 127.3 . .
C5 C6 H6A 127.3 . .
N3 C7 C8 111.2(3) . .
N3 C7 H7A 108.1 . .
C8 C7 H7A 112.3 . .
N3 C7 H7B 109.0 . .
C8 C7 H7B 112.3 . .
H7A C7 H7B 103.6 . .
O6 C8 O5 125.3(3) . .
O6 C8 C7 116.6(3) . .
O5 C8 C7 118.1(3) . .
C1 N1 C2 106.7(3) . .
C1 N1 C4 126.3(3) . .
C2 N1 C4 126.9(3) . .
C1 N2 C3 105.0(3) . .
C1 N2 Ni1 127.8(2) . .
C3 N2 Ni1 127.0(2) . .
C6 N3 N4 110.9(3) . .
C6 N3 C7 130.1(3) . .
N4 N3 C7 118.2(3) . .
N5 N4 N3 106.8(3) . .
N4 N5 C5 109.3(3) . .
O2 Ni1 O2 180 2_566 .
O2 Ni1 O1 92.04(9) 2_566 2_566
O2 Ni1 O1 87.96(9) . 2_566
O2 Ni1 O1 87.96(9) 2_566 .
O2 Ni1 O1 92.04(9) . .
O1 Ni1 O1 180 2_566 .
O2 Ni1 N2 89.19(10) 2_566 .
O2 Ni1 N2 90.81(10) . .
O1 Ni1 N2 88.91(9) 2_566 .
O1 Ni1 N2 91.09(9) . .
O2 Ni1 N2 90.81(10) 2_566 2_566
O2 Ni1 N2 89.19(10) . 2_566
O1 Ni1 N2 91.09(9) 2_566 2_566
O1 Ni1 N2 88.91(9) . 2_566
N2 Ni1 N2 180 . 2_566
Ni1 O1 H1 109.9 . .
Ni1 O1 H1W 124.2 . .
H1 O1 H1W 104.1 . .
Ni1 O2 H2W 114.4(17) . .
Ni1 O2 H2 110.6 . .
H2W O2 H2 107.9 . .
H3 O3 H3W 110(3) . .

loop_
_geom_bond_atom_site_label_1
_geom_bond_atom_site_label_2
_geom_bond_distance
_geom_bond_site_symmetry_2
C1 N2 1.319(4) .
C1 N1 1.343(4) .
C1 H1A 0.9300 .
C2 C3 1.358(5) .
C2 N1 1.363(4) .
C2 H2A 0.9290 .
C3 N2 1.365(4) .
C3 H3A 0.9292 .
C4 N1 1.467(4) .
C4 C5 1.485(5) .
C4 H4A 0.9698 .
C4 H4B 0.9699 .
C5 N5 1.353(4) .
C5 C6 1.369(4) .
C6 N3 1.332(4) .
C6 H6A 0.9295 .
C7 N3 1.455(4) .
C7 C8 1.526(4) .
C7 H7A 1.0153 .
C7 H7B 0.9848 .
C8 O6 1.237(4) .
C8 O5 1.243(4) .
N2 Ni1 2.094(2) .
N3 N4 1.341(4) .
N4 N5 1.313(4) .
Ni1 O2 2.070(2) 2_566
Ni1 O2 2.070(2) .
Ni1 O1 2.088(2) 2_566
Ni1 O1 2.088(2) .
Ni1 N2 2.094(2) 2_566
O1 H1 0.8060 .
O1 H1W 1.0562 .
O2 H2W 0.861(11) .
O2 H2 0.7970 .
O3 H3 0.850(12) .
O3 H3W 0.850(12) .

loop_
_geom_hbond_atom_site_label_D
_geom_hbond_atom_site_label_H
_geom_hbond_atom_site_label_A
_geom_hbond_distance_DH
_geom_hbond_distance_HA
_geom_hbond_distance_DA
_geom_hbond_angle_DHA
_geom_hbond_site_symmetry_A
O2 H2W O3 0.861(11) 1.845(14) 2.649(4) 154(3) .
O3 H3W O5 0.850(12) 2.03(6) 2.834(4) 157(15) 1_554
O3 H3 N5 0.850(12) 1.99(3) 2.832(4) 170(18) 2_556
O2 H2 O5 0.80 2.08 2.718(3) 136.6 2_557
O1 H1W O6 1.06 1.70 2.758(3) 176.8 1_564
O1 H1 O6 0.81 2.00 2.730(3) 150.7 2_657

loop_
_geom_torsion_atom_site_label_1
_geom_torsion_atom_site_label_2
_geom_torsion_atom_site_label_3
_geom_torsion_atom_site_label_4
_geom_torsion
_geom_torsion_site_symmetry_4
N1 C2 C3 N2 -0.5(4) .
N1 C4 C5 N5 -70.2(4) .
N1 C4 C5 C6 118.6(4) .
N5 C5 C6 N3 -0.5(4) .
C4 C5 C6 N3 171.7(3) .
N3 C7 C8 O6 153.5(3) .
N3 C7 C8 O5 -27.2(4) .
N2 C1 N1 C2 0.3(4) .
N2 C1 N1 C4 178.0(3) .
C3 C2 N1 C1 0.1(4) .
C3 C2 N1 C4 -177.6(3) .
C5 C4 N1 C1 85.7(4) .
C5 C4 N1 C2 -97.1(4) .
N1 C1 N2 C3 -0.6(4) .
N1 C1 N2 Ni1 -174.6(2) .
C2 C3 N2 C1 0.7(4) .
C2 C3 N2 Ni1 174.8(2) .
C5 C6 N3 N4 0.2(4) .
C5 C6 N3 C7 -169.2(3) .
C8 C7 N3 C6 83.0(4) .
C8 C7 N3 N4 -85.7(4) .
C6 N3 N4 N5 0.2(4) .
C7 N3 N4 N5 171.0(3) .
N3 N4 N5 C5 -0.5(4) .
C6 C5 N5 N4 0.7(4) .
C4 C5 N5 N4 -172.3(3) .
C1 N2 Ni1 O2 157.9(3) 2_566
C3 N2 Ni1 O2 -14.9(3) 2_566
C1 N2 Ni1 O2 -22.1(3) .
C3 N2 Ni1 O2 165.1(3) .
C1 N2 Ni1 O1 65.8(3) 2_566
C3 N2 Ni1 O1 -106.9(3) 2_566
C1 N2 Ni1 O1 -114.2(3) .
C3 N2 Ni1 O1 73.1(3) .
C1 N2 Ni1 N2 -66(100) 2_566
C3 N2 Ni1 N2 121(100) 2_566
